data_2023017
loop_
_publ_author_name
'Yang, Ke'
'Yang, Yuting'
'Yao, Ziqin'
'Cheng, Sisi'
'Cui, Xue'
'Wang, Xingyi'
'Han, Yi'
'Yi, Feiyan'
'Mo, Guang'

_publ_section_title
;
 High-pressure study of a 3d--4f heterometallic CuEu--organic skeleton
;
_journal_coeditor_code OC3022
_journal_issue 2
_journal_name_full 'Acta Crystallographica Section C Structural Chemistry'
_journal_page_first 49
_journal_page_last 55
_journal_paper_doi 10.1107/S205322962400010X
_journal_volume 80
_journal_year 2024
_chemical_formula_sum 'C66 H44 Cu3 Eu2 N18 O31'
_chemical_formula_weight 2079.73
_space_group_IT_number 167
_space_group_name_Hall '-R 3 2"c'
_space_group_name_H-M_alt 'R -3 c :H'
_symmetry_cell_setting trigonal
_symmetry_space_group_name_H-M 'R -3 c :H'
_atom_sites_solution_hydrogens geom
_atom_sites_solution_primary direct
_atom_sites_solution_secondary difmap
_audit_creation_method SHELXL-97
_cell_angle_alpha 90.00
_cell_angle_beta 90.00
_cell_angle_gamma 120.00
_cell_formula_units_Z 6
_cell_length_a 14.0021(3)
_cell_length_b 14.0021(3)
_cell_length_c 63.523(3)
_cell_measurement_reflns_used 4858
_cell_measurement_temperature 296(2)
_cell_measurement_theta_max 26.05
_cell_measurement_theta_min 2.91
_cell_volume 10785.7(6)
_computing_cell_refinement 'Bruker SMART'
_computing_data_collection 'Bruker SMART'
_computing_data_reduction 'Bruker SAINT'
_computing_molecular_graphics 'Bruker SHELXTL'
_computing_publication_material 'Bruker SHELXTL'
_computing_structure_refinement
;
SHELXL97
;
_computing_structure_solution
;
SHELXS97
;
_diffrn_ambient_temperature 296(2)
_diffrn_measured_fraction_theta_full 0.994
_diffrn_measured_fraction_theta_max 0.994
_diffrn_measurement_device_type 'CCD area detector'
_diffrn_measurement_method 'phi and omega scans'
_diffrn_radiation_monochromator graphite
_diffrn_radiation_source 'fine-focus sealed tube'
_diffrn_radiation_type MoK\a
_diffrn_radiation_wavelength 0.71073
_diffrn_reflns_av_R_equivalents 0.0472
_diffrn_reflns_av_sigmaI/netI 0.0231
_diffrn_reflns_limit_h_max 14
_diffrn_reflns_limit_h_min -17
_diffrn_reflns_limit_k_max 17
_diffrn_reflns_limit_k_min -17
_diffrn_reflns_limit_l_max 65
_diffrn_reflns_limit_l_min -78
_diffrn_reflns_number 21300
_diffrn_reflns_theta_full 26.07
_diffrn_reflns_theta_max 26.07
_diffrn_reflns_theta_min 1.92
_exptl_absorpt_coefficient_mu 2.697
_exptl_absorpt_correction_T_max 0.7453
_exptl_absorpt_correction_T_min 0.6592
_exptl_absorpt_correction_type multi-scan
_exptl_absorpt_process_details
;
Sheldrick, G. M.. SADABS
;
_exptl_crystal_colour blue
_exptl_crystal_density_diffrn 1.921
_exptl_crystal_density_method 'not measured'
_exptl_crystal_description brick
_exptl_crystal_F_000 6162
_exptl_crystal_size_max 0.25
_exptl_crystal_size_mid 0.23
_exptl_crystal_size_min 0.20
_refine_diff_density_max 2.149
_refine_diff_density_min -0.591
_refine_ls_extinction_method none
_refine_ls_goodness_of_fit_ref 1.075
_refine_ls_hydrogen_treatment constr
_refine_ls_matrix_type full
_refine_ls_number_parameters 180
_refine_ls_number_reflns 2373
_refine_ls_number_restraints 0
_refine_ls_restrained_S_all 1.075
_refine_ls_R_factor_all 0.0377
_refine_ls_R_factor_gt 0.0296
_refine_ls_shift/su_max 0.000
_refine_ls_shift/su_mean 0.000
_refine_ls_structure_factor_coef Fsqd
_refine_ls_weighting_details 'calc w=1/[\s^2^(Fo^2^)+(0.0569P)^2^+20.0828P] where P=(Fo^2^+2Fc^2^)/3'
_refine_ls_weighting_scheme calc
_refine_ls_wR_factor_gt 0.0856
_refine_ls_wR_factor_ref 0.0912
_reflns_number_gt 2002
_reflns_number_total 2373
_reflns_threshold_expression >2sigma(I)
_cod_data_source_file oc3022sup1.cif
_cod_data_source_block I
_cod_original_cell_volume 10785.7(5)
_cod_original_sg_symbol_H-M R-3c
_cod_database_code 2023017

loop_
_symmetry_equiv_pos_as_xyz
'x, y, z'
'-y, x-y, z'
'-x+y, -x, z'
'y, x, -z+1/2'
'x-y, -y, -z+1/2'
'-x, -x+y, -z+1/2'
'x+2/3, y+1/3, z+1/3'
'-y+2/3, x-y+1/3, z+1/3'
'-x+y+2/3, -x+1/3, z+1/3'
'y+2/3, x+1/3, -z+5/6'
'x-y+2/3, -y+1/3, -z+5/6'
'-x+2/3, -x+y+1/3, -z+5/6'
'x+1/3, y+2/3, z+2/3'
'-y+1/3, x-y+2/3, z+2/3'
'-x+y+1/3, -x+2/3, z+2/3'
'y+1/3, x+2/3, -z+7/6'
'x-y+1/3, -y+2/3, -z+7/6'
'-x+1/3, -x+y+2/3, -z+7/6'
'-x, -y, -z'
'y, -x+y, -z'
'x-y, x, -z'
'-y, -x, z-1/2'
'-x+y, y, z-1/2'
'x, x-y, z-1/2'
'-x+2/3, -y+1/3, -z+1/3'
'y+2/3, -x+y+1/3, -z+1/3'
'x-y+2/3, x+1/3, -z+1/3'
'-y+2/3, -x+1/3, z-1/6'
'-x+y+2/3, y+1/3, z-1/6'
'x+2/3, x-y+1/3, z-1/6'
'-x+1/3, -y+2/3, -z+2/3'
'y+1/3, -x+y+2/3, -z+2/3'
'x-y+1/3, x+2/3, -z+2/3'
'-y+1/3, -x+2/3, z+1/6'
'-x+y+1/3, y+2/3, z+1/6'
'x+1/3, x-y+2/3, z+1/6'

loop_
_atom_site_type_symbol
_atom_site_label
_atom_site_fract_x
_atom_site_fract_y
_atom_site_fract_z
_atom_site_U_iso_or_equiv
_atom_site_adp_type
_atom_site_calc_flag
_atom_site_refinement_flags
_atom_site_occupancy
_atom_site_symmetry_multiplicity
_atom_site_disorder_assembly
_atom_site_disorder_group
Eu Eu1 1.0000 0.0000 0.075327(4) 0.02052(13) Uani d S 1 3 . .
Cu Cu1 1.0000 0.37628(4) 0.2500 0.02130(17) Uani d S 1 2 . .
N N1 0.9450(2) 0.2460(2) 0.22993(4) 0.0241(6) Uani d . 1 1 . .
N N2 0.8518(3) 0.0527(3) 0.22484(5) 0.0469(10) Uani d . 1 1 . .
N N3 0.8745(3) -0.2084(3) 0.05255(6) 0.0338(8) Uani d . 1 1 . .
C C1 1.0971(3) 0.2270(3) 0.11008(5) 0.0216(7) Uani d . 1 1 . .
C C2 1.0514(3) 0.2191(3) 0.13157(5) 0.0221(7) Uani d . 1 1 . .
C C3 0.9584(3) 0.1229(3) 0.13794(5) 0.0286(8) Uani d . 1 1 . .
H H3A 0.9197 0.0670 0.1282 0.034 Uiso calc R 1 1 . .
C C4 0.9224(3) 0.1088(3) 0.15859(6) 0.0294(8) Uani d . 1 1 . .
H H4A 0.8604 0.0432 0.1626 0.035 Uiso calc R 1 1 . .
C C5 0.9774(3) 0.1907(3) 0.17335(5) 0.0229(7) Uani d . 1 1 . .
C C6 1.0691(3) 0.2882(3) 0.16693(6) 0.0348(9) Uani d . 1 1 . .
H H6A 1.1062 0.3448 0.1766 0.042 Uiso calc R 1 1 . .
C C7 1.1062(3) 0.3027(3) 0.14626(5) 0.0306(8) Uani d . 1 1 . .
H H7A 1.1678 0.3686 0.1422 0.037 Uiso calc R 1 1 . .
C C8 0.9432(3) 0.1740(3) 0.19581(5) 0.0248(7) Uani d . 1 1 . .
C C9 0.8809(4) 0.0704(3) 0.20466(6) 0.0412(11) Uani d . 1 1 . .
H H9A 0.8579 0.0094 0.1960 0.049 Uiso calc R 1 1 . .
C C10 0.8846(4) 0.1413(3) 0.23663(6) 0.0357(10) Uani d . 1 1 . .
H H10A 0.8642 0.1304 0.2507 0.043 Uiso calc R 1 1 . .
C C11 0.9723(3) 0.2605(3) 0.20960(5) 0.0245(7) Uani d . 1 1 . .
H H11A 1.0127 0.3321 0.2045 0.029 Uiso calc R 1 1 . .
O O1 1.0467(2) 0.1468(2) 0.09779(4) 0.0377(7) Uani d . 1 1 . .
O O2 1.1875(2) 0.3124(2) 0.10583(4) 0.0259(5) Uani d . 1 1 . .
O O3 0.9371(2) -0.1995(2) 0.06795(4) 0.0350(6) Uani d . 1 1 . .
O O4 0.8741(2) -0.1208(2) 0.04757(4) 0.0383(7) Uani d . 1 1 . .
O O5 0.8196(3) -0.2949(3) 0.04348(6) 0.0617(10) Uani d . 1 1 . .

loop_
_atom_site_aniso_label
_atom_site_aniso_U_11
_atom_site_aniso_U_22
_atom_site_aniso_U_33
_atom_site_aniso_U_12
_atom_site_aniso_U_13
_atom_site_aniso_U_23
Eu1 0.02541(15) 0.02541(15) 0.01072(18) 0.01271(8) 0.000 0.000
Cu1 0.0318(3) 0.0254(2) 0.0088(3) 0.01592(17) -0.0010(2) -0.00049(11)
N1 0.0315(16) 0.0256(15) 0.0143(13) 0.0136(13) 0.0033(12) 0.0008(11)
N2 0.073(3) 0.0261(18) 0.0212(16) 0.0094(19) 0.0104(17) 0.0038(14)
N3 0.0319(17) 0.033(2) 0.0339(19) 0.0141(16) 0.0010(15) -0.0067(15)
C1 0.0302(19) 0.0273(19) 0.0127(16) 0.0185(16) 0.0000(14) -0.0006(14)
C2 0.0290(18) 0.0288(18) 0.0134(15) 0.0181(16) 0.0001(13) -0.0012(13)
C3 0.031(2) 0.031(2) 0.0163(17) 0.0094(16) -0.0001(14) -0.0081(15)
C4 0.0299(19) 0.0263(18) 0.0197(18) 0.0048(16) 0.0045(15) -0.0020(14)
C5 0.0323(19) 0.0267(18) 0.0124(16) 0.0168(15) 0.0043(13) -0.0014(13)
C6 0.048(2) 0.0265(19) 0.0164(17) 0.0088(18) 0.0051(16) -0.0063(15)
C7 0.041(2) 0.0232(19) 0.0169(17) 0.0077(17) 0.0060(15) -0.0027(14)
C8 0.0332(19) 0.0274(19) 0.0143(16) 0.0155(16) 0.0045(14) 0.0022(13)
C9 0.066(3) 0.024(2) 0.0220(19) 0.014(2) 0.004(2) -0.0040(16)
C10 0.049(2) 0.028(2) 0.0202(19) 0.0114(19) 0.0094(17) 0.0039(15)
C11 0.0295(19) 0.0256(18) 0.0158(16) 0.0118(16) 0.0035(14) 0.0015(14)
O1 0.0471(17) 0.0382(17) 0.0201(14) 0.0155(14) 0.0028(12) -0.0103(12)
O2 0.0280(13) 0.0335(14) 0.0146(12) 0.0141(12) 0.0031(10) -0.0006(10)
O3 0.0389(16) 0.0338(15) 0.0338(15) 0.0194(13) -0.0063(13) -0.0001(12)
O4 0.0457(17) 0.0376(16) 0.0345(15) 0.0230(14) -0.0144(13) -0.0074(12)
O5 0.059(2) 0.041(2) 0.077(3) 0.0188(18) -0.026(2) -0.0295(18)

loop_
_atom_type_symbol
_atom_type_description
_atom_type_scat_dispersion_real
_atom_type_scat_dispersion_imag
_atom_type_scat_source
C C 0.0033 0.0016 'International Tables Vol C Tables 4.2.6.8 and 6.1.1.4'
H H 0.0000 0.0000 'International Tables Vol C Tables 4.2.6.8 and 6.1.1.4'
N N 0.0061 0.0033 'International Tables Vol C Tables 4.2.6.8 and 6.1.1.4'
O O 0.0106 0.0060 'International Tables Vol C Tables 4.2.6.8 and 6.1.1.4'
Cu Cu 0.3201 1.2651 'International Tables Vol C Tables 4.2.6.8 and 6.1.1.4'
Eu Eu -0.1578 3.6682 'International Tables Vol C Tables 4.2.6.8 and 6.1.1.4'

loop_
_geom_angle_atom_site_label_1
_geom_angle_atom_site_label_2
_geom_angle_atom_site_label_3
_geom_angle_site_symmetry_1
_geom_angle_site_symmetry_3
_geom_angle
_geom_angle_publ_flag
O1 Eu1 O1 3_765 2_645 85.90(11) ?
O1 Eu1 O1 3_765 . 85.90(11) ?
O1 Eu1 O1 2_645 . 85.90(11) ?
O1 Eu1 O4 3_765 3_765 146.86(10) ?
O1 Eu1 O4 2_645 3_765 124.99(9) ?
O1 Eu1 O4 . 3_765 84.92(10) ?
O1 Eu1 O4 3_765 2_645 84.92(10) ?
O1 Eu1 O4 2_645 2_645 146.86(10) ?
O1 Eu1 O4 . 2_645 124.99(9) ?
O4 Eu1 O4 3_765 2_645 74.64(11) ?
O1 Eu1 O4 3_765 . 125.00(9) ?
O1 Eu1 O4 2_645 . 84.92(11) ?
O1 Eu1 O4 . . 146.86(10) ?
O4 Eu1 O4 3_765 . 74.64(11) ?
O4 Eu1 O4 2_645 . 74.64(11) ?
O1 Eu1 O3 3_765 . 74.13(9) ?
O1 Eu1 O3 2_645 . 74.35(10) ?
O1 Eu1 O3 . . 152.61(10) ?
O4 Eu1 O3 3_765 . 121.91(10) ?
O4 Eu1 O3 2_645 . 72.51(9) ?
O4 Eu1 O3 . . 51.18(9) ?
O1 Eu1 O3 3_765 2_645 74.35(10) ?
O1 Eu1 O3 2_645 2_645 152.62(10) ?
O1 Eu1 O3 . 2_645 74.13(9) ?
O4 Eu1 O3 3_765 2_645 72.51(9) ?
O4 Eu1 O3 2_645 2_645 51.18(9) ?
O4 Eu1 O3 . 2_645 121.90(10) ?
O3 Eu1 O3 . 2_645 116.62(4) ?
O1 Eu1 O3 3_765 3_765 152.62(10) ?
O1 Eu1 O3 2_645 3_765 74.13(9) ?
O1 Eu1 O3 . 3_765 74.35(10) ?
O4 Eu1 O3 3_765 3_765 51.18(9) ?
O4 Eu1 O3 2_645 3_765 121.91(10) ?
O4 Eu1 O3 . 3_765 72.51(9) ?
O3 Eu1 O3 . 3_765 116.62(4) ?
O3 Eu1 O3 2_645 3_765 116.61(4) ?
O1 Eu1 N3 3_765 3_765 162.42(10) ?
O1 Eu1 N3 2_645 3_765 99.78(10) ?
O1 Eu1 N3 . 3_765 78.00(11) ?
O4 Eu1 N3 3_765 3_765 25.45(9) ?
O4 Eu1 N3 2_645 3_765 98.49(10) ?
O4 Eu1 N3 . 3_765 72.33(9) ?
O3 Eu1 N3 . 3_765 123.38(9) ?
O3 Eu1 N3 2_645 3_765 94.27(10) ?
O3 Eu1 N3 3_765 3_765 25.74(9) ?
O1 Eu1 N3 3_765 . 99.78(10) ?
O1 Eu1 N3 2_645 . 78.00(11) ?
O1 Eu1 N3 . . 162.42(10) ?
O4 Eu1 N3 3_765 . 98.49(10) ?
O4 Eu1 N3 2_645 . 72.33(9) ?
O4 Eu1 N3 . . 25.45(9) ?
O3 Eu1 N3 . . 25.74(9) ?
O3 Eu1 N3 2_645 . 123.38(9) ?
O3 Eu1 N3 3_765 . 94.27(10) ?
N3 Eu1 N3 3_765 . 97.68(9) ?
O1 Eu1 N3 3_765 2_645 77.99(11) ?
O1 Eu1 N3 2_645 2_645 162.42(10) ?
O1 Eu1 N3 . 2_645 99.78(10) ?
O4 Eu1 N3 3_765 2_645 72.33(9) ?
O4 Eu1 N3 2_645 2_645 25.45(9) ?
O4 Eu1 N3 . 2_645 98.49(10) ?
O3 Eu1 N3 . 2_645 94.28(10) ?
O3 Eu1 N3 2_645 2_645 25.74(9) ?
O3 Eu1 N3 3_765 2_645 123.38(9) ?
N3 Eu1 N3 3_765 2_645 97.68(9) ?
N3 Eu1 N3 . 2_645 97.68(9) ?
O2 Cu1 O2 34_665 26_565 96.56(15) ?
O2 Cu1 N1 34_665 . 166.84(11) ?
O2 Cu1 N1 26_565 . 88.14(11) ?
O2 Cu1 N1 34_665 6_765 88.14(11) ?
O2 Cu1 N1 26_565 6_765 166.84(11) ?
N1 Cu1 N1 . 6_765 89.98(16) ?
O2 Cu1 O3 34_665 35_755 100.65(10) ?
O2 Cu1 O3 26_565 35_755 82.50(10) ?
N1 Cu1 O3 . 35_755 92.13(10) ?
N1 Cu1 O3 6_765 35_755 84.56(10) ?
O2 Cu1 O3 34_665 27_445 82.50(10) ?
O2 Cu1 O3 26_565 27_445 100.65(10) ?
N1 Cu1 O3 . 27_445 84.56(10) ?
N1 Cu1 O3 6_765 27_445 92.13(10) ?
O3 Cu1 O3 35_755 27_445 175.33(13) ?
C11 N1 C10 . . 116.7(3) ?
C11 N1 Cu1 . . 121.3(2) ?
C10 N1 Cu1 . . 122.0(2) ?
C10 N2 C9 . . 116.2(3) ?
O5 N3 O4 . . 122.8(4) ?
O5 N3 O3 . . 121.6(4) ?
O4 N3 O3 . . 115.6(3) ?
O5 N3 Eu1 . . 177.8(3) ?
O4 N3 Eu1 . . 56.68(17) ?
O3 N3 Eu1 . . 58.92(18) ?
O1 C1 O2 . . 124.3(3) ?
O1 C1 C2 . . 118.4(3) ?
O2 C1 C2 . . 117.2(3) ?
C3 C2 C7 . . 118.5(3) ?
C3 C2 C1 . . 120.0(3) ?
C7 C2 C1 . . 121.2(3) ?
C4 C3 C2 . . 120.9(3) ?
C4 C3 H3A . . 119.5 ?
C2 C3 H3A . . 119.5 ?
C5 C4 C3 . . 120.9(3) ?
C5 C4 H4A . . 119.6 ?
C3 C4 H4A . . 119.6 ?
C4 C5 C6 . . 118.4(3) ?
C4 C5 C8 . . 121.3(3) ?
C6 C5 C8 . . 120.2(3) ?
C5 C6 C7 . . 121.0(3) ?
C5 C6 H6A . . 119.5 ?
C7 C6 H6A . . 119.5 ?
C6 C7 C2 . . 120.2(3) ?
C6 C7 H7A . . 119.9 ?
C2 C7 H7A . . 119.9 ?
C11 C8 C9 . . 114.6(3) ?
C11 C8 C5 . . 122.7(3) ?
C9 C8 C5 . . 122.6(3) ?
N2 C9 C8 . . 124.1(4) ?
N2 C9 H9A . . 118.0 ?
C8 C9 H9A . . 118.0 ?
N2 C10 N1 . . 125.4(4) ?
N2 C10 H10A . . 117.3 ?
N1 C10 H10A . . 117.3 ?
N1 C11 C8 . . 123.0(3) ?
N1 C11 H11A . . 118.5 ?
C8 C11 H11A . . 118.5 ?
C1 O1 Eu1 . . 164.0(3) ?
C1 O2 Cu1 . 27_545 128.1(2) ?
N3 O3 Eu1 . . 95.3(2) ?
N3 O4 Eu1 . . 97.9(2) ?

loop_
_geom_bond_atom_site_label_1
_geom_bond_atom_site_label_2
_geom_bond_site_symmetry_2
_geom_bond_distance
_geom_bond_publ_flag
Eu1 O1 3_765 2.312(3) ?
Eu1 O1 2_645 2.312(3) ?
Eu1 O1 . 2.312(3) ?
Eu1 O4 3_765 2.469(3) ?
Eu1 O4 2_645 2.469(3) ?
Eu1 O4 . 2.469(3) ?
Eu1 O3 . 2.518(3) ?
Eu1 O3 2_645 2.518(3) ?
Eu1 O3 3_765 2.518(3) ?
Eu1 N3 3_765 2.927(3) ?
Eu1 N3 . 2.927(3) ?
Eu1 N3 2_645 2.927(3) ?
Cu1 O2 34_665 1.945(2) ?
Cu1 O2 26_565 1.945(2) ?
Cu1 N1 . 2.035(3) ?
Cu1 N1 6_765 2.035(3) ?
Cu1 O3 35_755 2.580(3) ?
Cu1 O3 27_445 2.580(3) ?
N1 C11 . 1.334(4) ?
N1 C10 . 1.343(5) ?
N2 C10 . 1.319(5) ?
N2 C9 . 1.330(5) ?
N3 O5 . 1.208(4) ?
N3 O4 . 1.270(4) ?
N3 O3 . 1.277(4) ?
C1 O1 . 1.256(4) ?
C1 O2 . 1.261(5) ?
C1 C2 . 1.488(5) ?
C2 C3 . 1.386(5) ?
C2 C7 . 1.390(5) ?
C3 C4 . 1.384(5) ?
C3 H3A . 0.9300 ?
C4 C5 . 1.380(5) ?
C4 H4A . 0.9300 ?
C5 C6 . 1.388(5) ?
C5 C8 . 1.486(4) ?
C6 C7 . 1.389(5) ?
C6 H6A . 0.9300 ?
C7 H7A . 0.9300 ?
C8 C11 . 1.380(5) ?
C8 C9 . 1.384(5) ?
C9 H9A . 0.9300 ?
C10 H10A . 0.9300 ?
C11 H11A . 0.9300 ?
O2 Cu1 27_545 1.945(2) ?
